data_2312111
loop_
_publ_author_name
'Nytka, Vitalii'
'Kordan, Vasyl'
'Stetskiv, Andrij'
'Pavlyuk, Volodymyr'

_publ_section_title
;
 Tb<sub>2-x</sub>Nd<sub>x</sub>Zn<sub>17-y</sub>Ni<sub>y</sub> (x&#xa0;=
 0.5, y&#xa0;= 4.83): a new intermetallic with a maximum disordered
 structure and its hydrogen storage properties.
;
_journal_coeditor_code YP3229
_journal_issue 'Pt 6'
_journal_name_full 'Acta crystallographica. Section C, Structural chemistry'
_journal_page_first 257
_journal_page_last 262
_journal_paper_doi 10.1107/S2053229623004369
_journal_volume 79
_journal_year 2023
_chemical_formula_iupac 'Tb1.51 Nd0.51 Zn12.17 Ni4.83'
_chemical_formula_sum 'Nd0.51 Ni4.83 Tb1.51 Zn12.17'
_chemical_formula_weight 1389.69
_space_group_crystal_system trigonal
_space_group_IT_number 166
_space_group_name_Hall '-R 3 2"'
_space_group_name_H-M_alt 'R -3 m :H'
_audit_creation_method SHELXL-2014/7
_cell_angle_alpha 90
_cell_angle_beta 90
_cell_angle_gamma 120
_cell_formula_units_Z 3
_cell_length_a 9.0637(5)
_cell_length_b 9.0637(5)
_cell_length_c 13.2319(10)
_cell_measurement_reflns_used 2378
_cell_measurement_temperature 293(2)
_cell_measurement_theta_max 27.436
_cell_measurement_theta_min 3.017
_cell_volume 941.38(10)
_computing_cell_refinement
;
CrysAlis CCD (Oxford Diffraction, 2008)
;
_computing_data_collection
;
CrysAlis CCD (Oxford Diffraction, 2008)
;
_computing_data_reduction
;
CrysAlis RED (Oxford Diffraction, 2008)
;
_computing_molecular_graphics
;
DIAMOND (Brandenburg, 2006)
;
_computing_publication_material
;
SHELXL2014 (Sheldrick, 2015b) and
publCIF (Westrip, 2010)
;
_computing_structure_refinement
;
SHELXL2014 (Sheldrick, 2015b)
;
_computing_structure_solution
;
SHELXS2014 (Sheldrick, 2015a)
;
_diffrn_ambient_temperature 293(2)
_diffrn_measured_fraction_theta_full 0.983
_diffrn_measured_fraction_theta_max 0.986
_diffrn_measurement_device_type 'Oxford Diffraction Xcalibur3 CCD'
_diffrn_measurement_method '\w scans'
_diffrn_radiation_type MoK\a
_diffrn_radiation_wavelength 0.71073
_diffrn_reflns_av_R_equivalents 0.1616
_diffrn_reflns_av_unetI/netI 0.1036
_diffrn_reflns_limit_h_max 11
_diffrn_reflns_limit_h_min -11
_diffrn_reflns_limit_k_max 11
_diffrn_reflns_limit_k_min -11
_diffrn_reflns_limit_l_max 17
_diffrn_reflns_limit_l_min -17
_diffrn_reflns_number 2378
_diffrn_reflns_theta_full 25.242
_diffrn_reflns_theta_max 27.436
_diffrn_reflns_theta_min 3.017
_diffrn_source 'fine-focus sealed tube'
_exptl_absorpt_coefficient_mu 40.109
_exptl_absorpt_correction_T_max 0.782
_exptl_absorpt_correction_T_min 0.563
_exptl_absorpt_correction_type analytical
_exptl_absorpt_process_details
;
(CrysAlis RED; Oxford Diffraction, 2008)
;
_exptl_crystal_colour 'metallic dark grey'
_exptl_crystal_density_diffrn 7.354
_exptl_crystal_density_meas 7.34(3)
_exptl_crystal_density_method volumetric
_exptl_crystal_description plate
_exptl_crystal_F_000 1884
_exptl_crystal_size_max 0.06
_exptl_crystal_size_mid 0.04
_exptl_crystal_size_min 0.01
_refine_diff_density_max 2.227
_refine_diff_density_min -2.037
_refine_ls_extinction_method none
_refine_ls_goodness_of_fit_ref 0.900
_refine_ls_matrix_type full
_refine_ls_number_parameters 22
_refine_ls_number_reflns 285
_refine_ls_number_restraints 0
_refine_ls_restrained_S_all 0.900
_refine_ls_R_factor_all 0.0861
_refine_ls_R_factor_gt 0.0460
_refine_ls_shift/su_max 0.000
_refine_ls_shift/su_mean 0.000
_refine_ls_structure_factor_coef Fsqd
_refine_ls_weighting_details 'w=1/[\s^2^(Fo^2^)+(0.0421P)^2^] where P=(Fo^2^+2Fc^2^)/3'
_refine_ls_weighting_scheme calc
_refine_ls_wR_factor_gt 0.0866
_refine_ls_wR_factor_ref 0.0960
_reflns_number_gt 176
_reflns_number_total 285
_reflns_threshold_expression 'I > 2\s(I)'
_cod_data_source_file yp3229sup1.cif
_cod_data_source_block I
_cod_depositor_comments 'Adding full bibliography for 2312111.cif.'
_cod_original_cell_volume 941.38(13)
_cod_database_code 2312111
_cod_database_fobs_code 2312111
_shelx_space_group_comment
;
The symmetry employed for this shelxl refinement is uniquely defined
by the following loop, which should always be used as a source of
symmetry information in preference to the above space-group names.
They are only intended as comments.
;

loop_
_space_group_symop_operation_xyz
'x, y, z'
'-y, x-y, z'
'-x+y, -x, z'
'y, x, -z'
'x-y, -y, -z'
'-x, -x+y, -z'
'x+2/3, y+1/3, z+1/3'
'-y+2/3, x-y+1/3, z+1/3'
'-x+y+2/3, -x+1/3, z+1/3'
'y+2/3, x+1/3, -z+1/3'
'x-y+2/3, -y+1/3, -z+1/3'
'-x+2/3, -x+y+1/3, -z+1/3'
'x+1/3, y+2/3, z+2/3'
'-y+1/3, x-y+2/3, z+2/3'
'-x+y+1/3, -x+2/3, z+2/3'
'y+1/3, x+2/3, -z+2/3'
'x-y+1/3, -y+2/3, -z+2/3'
'-x+1/3, -x+y+2/3, -z+2/3'
'-x, -y, -z'
'y, -x+y, -z'
'x-y, x, -z'
'-y, -x, z'
'-x+y, y, z'
'x, x-y, z'
'-x+2/3, -y+1/3, -z+1/3'
'y+2/3, -x+y+1/3, -z+1/3'
'x-y+2/3, x+1/3, -z+1/3'
'-y+2/3, -x+1/3, z+1/3'
'-x+y+2/3, y+1/3, z+1/3'
'x+2/3, x-y+1/3, z+1/3'
'-x+1/3, -y+2/3, -z+2/3'
'y+1/3, -x+y+2/3, -z+2/3'
'x-y+1/3, x+2/3, -z+2/3'
'-y+1/3, -x+2/3, z+2/3'
'-x+y+1/3, y+2/3, z+2/3'
'x+1/3, x-y+2/3, z+2/3'

loop_
_atom_site_type_symbol
_atom_site_label
_atom_site_fract_x
_atom_site_fract_y
_atom_site_fract_z
_atom_site_U_iso_or_equiv
_atom_site_adp_type
_atom_site_calc_flag
_atom_site_occupancy
_atom_site_disorder_assembly
_atom_site_disorder_group
Tb Tb1 0.0000 0.0000 0.33629(16) 0.0100(5) Uani d 0.7522 . .
Nd Nd1 0.0000 0.0000 0.33629(16) 0.0100(5) Uani d 0.2478 . .
Ni Ni2 0.0000 0.0000 0.1031(4) 0.0105(11) Uani d 0.851 . .
Zn Zn2 0.0000 0.0000 0.1031(4) 0.0105(11) Uani d 0.149 . .
Ni Ni3 0.5000 0.0000 0.5000 0.0105(8) Uani d 0.8741 . .
Zn Zn3 0.5000 0.0000 0.5000 0.0105(8) Uani d 0.1259 . .
Ni Ni4 0.2964(3) 0.0000 0.0000 0.0156(8) Uani d 0.0292 . .
Zn Zn4 0.2964(3) 0.0000 0.0000 0.0156(8) Uani d 0.9708 . .
Ni Ni5 0.49940(18) 0.50060(18) 0.1518(2) 0.0149(7) Uani d 0.0545 . .
Zn Zn5 0.49940(18) 0.50060(18) 0.1518(2) 0.0149(7) Uani d 0.9455 . .

loop_
_atom_site_aniso_label
_atom_site_aniso_U_11
_atom_site_aniso_U_22
_atom_site_aniso_U_33
_atom_site_aniso_U_12
_atom_site_aniso_U_13
_atom_site_aniso_U_23
Tb1 0.0113(6) 0.0113(6) 0.0074(11) 0.0056(3) 0.000 0.000
Nd1 0.0113(6) 0.0113(6) 0.0074(11) 0.0056(3) 0.000 0.000
Ni2 0.0106(15) 0.0106(15) 0.010(3) 0.0053(8) 0.000 0.000
Zn2 0.0106(15) 0.0106(15) 0.010(3) 0.0053(8) 0.000 0.000
Ni3 0.0107(14) 0.015(2) 0.0075(18) 0.0074(11) 0.0021(8) 0.0042(16)
Zn3 0.0107(14) 0.015(2) 0.0075(18) 0.0074(11) 0.0021(8) 0.0042(16)
Ni4 0.0196(13) 0.0142(13) 0.0112(14) 0.0071(7) 0.0005(5) 0.0010(11)
Zn4 0.0196(13) 0.0142(13) 0.0112(14) 0.0071(7) 0.0005(5) 0.0010(11)
Ni5 0.0129(10) 0.0129(10) 0.0159(14) 0.0041(11) -0.0009(6) 0.0009(6)
Zn5 0.0129(10) 0.0129(10) 0.0159(14) 0.0041(11) -0.0009(6) 0.0009(6)

loop_
_atom_type_symbol
_atom_type_description
_atom_type_scat_dispersion_real
_atom_type_scat_dispersion_imag
_atom_type_scat_source
Tb Tb -0.1723 4.1537 'International Tables Vol C Tables 4.2.6.8 and 6.1.1.4'
Nd Nd -0.1943 3.0179 'International Tables Vol C Tables 4.2.6.8 and 6.1.1.4'
Ni Ni 0.3393 1.1124 'International Tables Vol C Tables 4.2.6.8 and 6.1.1.4'
Zn Zn 0.2839 1.4301 'International Tables Vol C Tables 4.2.6.8 and 6.1.1.4'

loop_
_geom_angle_atom_site_label_1
_geom_angle_atom_site_label_2
_geom_angle_atom_site_label_3
_geom_angle_site_symmetry_1
_geom_angle_site_symmetry_3
_geom_angle
_geom_angle_publ_flag
Ni2 Tb1 Zn4 . 27_445 89.30(4) ?
Ni2 Tb1 Zn4 . 9 89.30(4) ?
Zn4 Tb1 Zn4 27_445 9 70.39(8) ?
Ni2 Tb1 Ni4 . 27_445 89.30(4) ?
Zn4 Tb1 Ni4 27_445 27_445 0.0 ?
Zn4 Tb1 Ni4 9 27_445 70.4 ?
Ni2 Tb1 Ni4 . 9 89.30(4) ?
Zn4 Tb1 Ni4 27_445 9 70.4 ?
Zn4 Tb1 Ni4 9 9 0.0 ?
Ni4 Tb1 Ni4 27_445 9 70.39(8) ?
Ni2 Tb1 Zn4 . 8_445 89.30(4) ?
Zn4 Tb1 Zn4 27_445 8_445 49.60(8) ?
Zn4 Tb1 Zn4 9 8_445 119.986(2) ?
Ni4 Tb1 Zn4 27_445 8_445 49.60(8) ?
Ni4 Tb1 Zn4 9 8_445 119.986(2) ?
Ni2 Tb1 Ni4 . 8_445 89.30(4) ?
Zn4 Tb1 Ni4 27_445 8_445 49.6 ?
Zn4 Tb1 Ni4 9 8_445 120.0 ?
Ni4 Tb1 Ni4 27_445 8_445 49.60(8) ?
Ni4 Tb1 Ni4 9 8_445 119.986(2) ?
Zn4 Tb1 Ni4 8_445 8_445 0.0 ?
Ni2 Tb1 Zn4 . 25 89.30(4) ?
Zn4 Tb1 Zn4 27_445 25 119.986(2) ?
Zn4 Tb1 Zn4 9 25 49.60(8) ?
Ni4 Tb1 Zn4 27_445 25 119.986(2) ?
Ni4 Tb1 Zn4 9 25 49.60(8) ?
Zn4 Tb1 Zn4 8_445 25 169.51(8) ?
Ni4 Tb1 Zn4 8_445 25 169.51(8) ?
Ni2 Tb1 Ni4 . 25 89.30(4) ?
Zn4 Tb1 Ni4 27_445 25 120.0 ?
Zn4 Tb1 Ni4 9 25 49.6 ?
Ni4 Tb1 Ni4 27_445 25 119.986(2) ?
Ni4 Tb1 Ni4 9 25 49.60(8) ?
Zn4 Tb1 Ni4 8_445 25 169.5 ?
Ni4 Tb1 Ni4 8_445 25 169.51(8) ?
Zn4 Tb1 Ni4 25 25 0.0 ?
Ni2 Tb1 Zn4 . 26_455 89.30(4) ?
Zn4 Tb1 Zn4 27_445 26_455 119.985(2) ?
Zn4 Tb1 Zn4 9 26_455 169.51(8) ?
Ni4 Tb1 Zn4 27_445 26_455 119.985(2) ?
Ni4 Tb1 Zn4 9 26_455 169.51(8) ?
Zn4 Tb1 Zn4 8_445 26_455 70.39(8) ?
Ni4 Tb1 Zn4 8_445 26_455 70.39(8) ?
Zn4 Tb1 Zn4 25 26_455 119.984(2) ?
Ni4 Tb1 Zn4 25 26_455 119.984(2) ?
Ni2 Tb1 Ni4 . 26_455 89.30(4) ?
Zn4 Tb1 Ni4 27_445 26_455 120.0 ?
Zn4 Tb1 Ni4 9 26_455 169.5 ?
Ni4 Tb1 Ni4 27_445 26_455 119.985(2) ?
Ni4 Tb1 Ni4 9 26_455 169.51(8) ?
Zn4 Tb1 Ni4 8_445 26_455 70.4 ?
Ni4 Tb1 Ni4 8_445 26_455 70.39(8) ?
Zn4 Tb1 Ni4 25 26_455 120.0 ?
Ni4 Tb1 Ni4 25 26_455 119.984(2) ?
Zn4 Tb1 Ni4 26_455 26_455 0.0 ?
Zn2 Ni2 Ni2 19 19 0.0 ?
Zn2 Ni2 Zn3 19 15_554 107.82(10) ?
Ni2 Ni2 Zn3 19 15_554 107.82(10) ?
Zn2 Ni2 Ni3 19 15_554 107.82(10) ?
Ni2 Ni2 Ni3 19 15_554 107.82(10) ?
Zn3 Ni2 Ni3 15_554 15_554 0.0 ?
Zn2 Ni2 Zn3 19 14_544 107.82(10) ?
Ni2 Ni2 Zn3 19 14_544 107.82(10) ?
Zn3 Ni2 Zn3 15_554 14_544 111.07(9) ?
Ni3 Ni2 Zn3 15_554 14_544 111.07(9) ?
Zn2 Ni2 Ni3 19 14_544 107.82(10) ?
Ni2 Ni2 Ni3 19 14_544 107.82(10) ?
Zn3 Ni2 Ni3 15_554 14_544 111.1 ?
Ni3 Ni2 Ni3 15_554 14_544 111.07(9) ?
Zn3 Ni2 Ni3 14_544 14_544 0.0 ?
Zn2 Ni2 Zn3 19 13_444 107.82(10) ?
Ni2 Ni2 Zn3 19 13_444 107.82(10) ?
Zn3 Ni2 Zn3 15_554 13_444 111.07(9) ?
Ni3 Ni2 Zn3 15_554 13_444 111.07(9) ?
Zn3 Ni2 Zn3 14_544 13_444 111.07(9) ?
Ni3 Ni2 Zn3 14_544 13_444 111.07(9) ?
Zn2 Ni2 Ni3 19 13_444 107.82(10) ?
Ni2 Ni2 Ni3 19 13_444 107.82(10) ?
Zn3 Ni2 Ni3 15_554 13_444 111.1 ?
Ni3 Ni2 Ni3 15_554 13_444 111.07(9) ?
Zn3 Ni2 Ni3 14_544 13_444 111.1 ?
Ni3 Ni2 Ni3 14_544 13_444 111.07(9) ?
Zn3 Ni2 Ni3 13_444 13_444 0.0 ?
Zn2 Ni2 Zn5 19 25 111.57(12) ?
Ni2 Ni2 Zn5 19 25 111.57(12) ?
Zn3 Ni2 Zn5 15_554 25 140.6(2) ?
Ni3 Ni2 Zn5 15_554 25 140.6(2) ?
Zn3 Ni2 Zn5 14_544 25 56.28(4) ?
Ni3 Ni2 Zn5 14_544 25 56.28(4) ?
Zn3 Ni2 Zn5 13_444 25 56.28(4) ?
Ni3 Ni2 Zn5 13_444 25 56.28(4) ?
Zn2 Ni2 Ni5 19 25 111.57(12) ?
Ni2 Ni2 Ni5 19 25 111.57(12) ?
Zn3 Ni2 Ni5 15_554 25 140.6(2) ?
Ni3 Ni2 Ni5 15_554 25 140.6(2) ?
Zn3 Ni2 Ni5 14_544 25 56.28(4) ?
Ni3 Ni2 Ni5 14_544 25 56.28(4) ?
Zn3 Ni2 Ni5 13_444 25 56.28(4) ?
Ni3 Ni2 Ni5 13_444 25 56.28(4) ?
Zn5 Ni2 Ni5 25 25 0.0 ?
Zn2 Ni2 Zn5 19 26_455 111.57(12) ?
Ni2 Ni2 Zn5 19 26_455 111.57(12) ?
Zn3 Ni2 Zn5 15_554 26_455 56.28(4) ?
Ni3 Ni2 Zn5 15_554 26_455 56.28(4) ?
Zn3 Ni2 Zn5 14_544 26_455 56.28(4) ?
Ni3 Ni2 Zn5 14_544 26_455 56.28(4) ?
Zn3 Ni2 Zn5 13_444 26_455 140.6(2) ?
Ni3 Ni2 Zn5 13_444 26_455 140.6(2) ?
Zn5 Ni2 Zn5 25 26_455 107.29(13) ?
Ni5 Ni2 Zn5 25 26_455 107.29(13) ?
Zn2 Ni2 Ni5 19 26_455 111.57(12) ?
Ni2 Ni2 Ni5 19 26_455 111.57(12) ?
Zn3 Ni2 Ni5 15_554 26_455 56.28(4) ?
Ni3 Ni2 Ni5 15_554 26_455 56.28(4) ?
Zn3 Ni2 Ni5 14_544 26_455 56.28(4) ?
Ni3 Ni2 Ni5 14_544 26_455 56.28(4) ?
Zn3 Ni2 Ni5 13_444 26_455 140.6(2) ?
Ni3 Ni2 Ni5 13_444 26_455 140.6(2) ?
Zn5 Ni2 Ni5 25 26_455 107.3 ?
Ni5 Ni2 Ni5 25 26_455 107.29(13) ?
Zn5 Ni2 Ni5 26_455 26_455 0.0 ?
Zn4 Ni3 Zn4 26 14_545 180.0 ?
Zn4 Ni3 Ni4 26 26 0.0 ?
Zn4 Ni3 Ni4 14_545 26 180.0 ?
Zn4 Ni3 Ni4 26 14_545 180.0 ?
Zn4 Ni3 Ni4 14_545 14_545 0.0 ?
Ni4 Ni3 Ni4 26 14_545 180.0 ?
Zn4 Ni3 Zn4 26 33_545 117.75(6) ?
Zn4 Ni3 Zn4 14_545 33_545 62.25(6) ?
Ni4 Ni3 Zn4 26 33_545 117.75(6) ?
Ni4 Ni3 Zn4 14_545 33_545 62.25(6) ?
Zn4 Ni3 Zn4 26 9 62.25(6) ?
Zn4 Ni3 Zn4 14_545 9 117.75(6) ?
Ni4 Ni3 Zn4 26 9 62.25(6) ?
Ni4 Ni3 Zn4 14_545 9 117.75(6) ?
Zn4 Ni3 Zn4 33_545 9 180.0 ?
Zn4 Ni3 Ni4 26 33_545 117.7 ?
Zn4 Ni3 Ni4 14_545 33_545 62.3 ?
Ni4 Ni3 Ni4 26 33_545 117.75(6) ?
Ni4 Ni3 Ni4 14_545 33_545 62.25(6) ?
Zn4 Ni3 Ni4 33_545 33_545 0.0 ?
Zn4 Ni3 Ni4 9 33_545 180.0 ?
Zn4 Ni3 Ni4 26 9 62.3 ?
Zn4 Ni3 Ni4 14_545 9 117.7 ?
Ni4 Ni3 Ni4 26 9 62.25(6) ?
Ni4 Ni3 Ni4 14_545 9 117.75(6) ?
Zn4 Ni3 Ni4 33_545 9 180.0 ?
Zn4 Ni3 Ni4 9 9 0.0 ?
Ni4 Ni3 Ni4 33_545 9 180.0 ?
Zn4 Ni3 Zn5 26 33_545 117.10(8) ?
Zn4 Ni3 Zn5 14_545 33_545 62.90(8) ?
Ni4 Ni3 Zn5 26 33_545 117.10(8) ?
Ni4 Ni3 Zn5 14_545 33_545 62.90(8) ?
Zn4 Ni3 Zn5 33_545 33_545 116.04(6) ?
Zn4 Ni3 Zn5 9 33_545 63.96(6) ?
Ni4 Ni3 Zn5 33_545 33_545 116.04(6) ?
Ni4 Ni3 Zn5 9 33_545 63.96(6) ?
Zn4 Ni3 Zn5 26 9 62.90(8) ?
Zn4 Ni3 Zn5 14_545 9 117.10(8) ?
Ni4 Ni3 Zn5 26 9 62.90(8) ?
Ni4 Ni3 Zn5 14_545 9 117.10(8) ?
Zn4 Ni3 Zn5 33_545 9 63.96(6) ?
Zn4 Ni3 Zn5 9 9 116.04(6) ?
Ni4 Ni3 Zn5 33_545 9 63.96(6) ?
Ni4 Ni3 Zn5 9 9 116.04(6) ?
Zn5 Ni3 Zn5 33_545 9 180.0 ?
Zn4 Ni3 Ni5 26 33_545 117.10(8) ?
Zn4 Ni3 Ni5 14_545 33_545 62.90(8) ?
Ni4 Ni3 Ni5 26 33_545 117.10(8) ?
Ni4 Ni3 Ni5 14_545 33_545 62.90(8) ?
Zn4 Ni3 Ni5 33_545 33_545 116.04(6) ?
Zn4 Ni3 Ni5 9 33_545 63.96(6) ?
Ni4 Ni3 Ni5 33_545 33_545 116.04(6) ?
Ni4 Ni3 Ni5 9 33_545 63.96(6) ?
Zn5 Ni3 Ni5 33_545 33_545 0.0 ?
Zn5 Ni3 Ni5 9 33_545 180.0 ?
Zn4 Ni3 Ni5 26 9 62.90(8) ?
Zn4 Ni3 Ni5 14_545 9 117.10(8) ?
Ni4 Ni3 Ni5 26 9 62.90(8) ?
Ni4 Ni3 Ni5 14_545 9 117.10(8) ?
Zn4 Ni3 Ni5 33_545 9 63.96(6) ?
Zn4 Ni3 Ni5 9 9 116.04(6) ?
Ni4 Ni3 Ni5 33_545 9 63.96(6) ?
Ni4 Ni3 Ni5 9 9 116.04(6) ?
Zn5 Ni3 Ni5 33_545 9 180.0 ?
Zn5 Ni3 Ni5 9 9 0.0 ?
Ni5 Ni3 Ni5 33_545 9 180.0 ?
Zn3 Ni4 Ni3 14_544 14_544 0.0 ?
Zn3 Ni4 Zn3 14_544 9_554 161.38(12) ?
Ni3 Ni4 Zn3 14_544 9_554 161.38(12) ?
Zn3 Ni4 Ni3 14_544 9_554 161.4 ?
Ni3 Ni4 Ni3 14_544 9_554 161.38(12) ?
Zn3 Ni4 Ni3 9_554 9_554 0.0 ?
Zn3 Ni4 Zn4 14_544 20 110.80(4) ?
Ni3 Ni4 Zn4 14_544 20 110.80(4) ?
Zn3 Ni4 Zn4 9_554 20 58.87(3) ?
Ni3 Ni4 Zn4 9_554 20 58.87(3) ?
Zn3 Ni4 Ni4 14_544 20 110.80(4) ?
Ni3 Ni4 Ni4 14_544 20 110.80(4) ?
Zn3 Ni4 Ni4 9_554 20 58.87(3) ?
Ni3 Ni4 Ni4 9_554 20 58.87(3) ?
Zn4 Ni4 Ni4 20 20 0.0 ?
Zn3 Ni4 Zn4 14_544 21 58.87(3) ?
Ni3 Ni4 Zn4 14_544 21 58.87(3) ?
Zn3 Ni4 Zn4 9_554 21 110.80(4) ?
Ni3 Ni4 Zn4 9_554 21 110.80(4) ?
Zn4 Ni4 Zn4 20 21 120.0 ?
Ni4 Ni4 Zn4 20 21 120.0 ?
Zn3 Ni4 Ni4 14_544 21 58.87(3) ?
Ni3 Ni4 Ni4 14_544 21 58.87(3) ?
Zn3 Ni4 Ni4 9_554 21 110.80(4) ?
Ni3 Ni4 Ni4 9_554 21 110.80(4) ?
Zn4 Ni4 Ni4 20 21 120.0 ?
Ni4 Ni4 Ni4 20 21 120.0 ?
Zn4 Ni4 Ni4 21 21 0.0 ?
Zn3 Ni4 Zn5 14_544 2_655 59.09(5) ?
Ni3 Ni4 Zn5 14_544 2_655 59.09(5) ?
Zn3 Ni4 Zn5 9_554 2_655 137.11(9) ?
Ni3 Ni4 Zn5 9_554 2_655 137.11(9) ?
Zn4 Ni4 Zn5 20 2_655 109.59(6) ?
Ni4 Ni4 Zn5 20 2_655 109.59(6) ?
Zn4 Ni4 Zn5 21 2_655 109.96(6) ?
Ni4 Ni4 Zn5 21 2_655 109.96(6) ?
Zn3 Ni4 Ni5 14_544 2_655 59.09(5) ?
Ni3 Ni4 Ni5 14_544 2_655 59.09(5) ?
Zn3 Ni4 Ni5 9_554 2_655 137.11(9) ?
Ni3 Ni4 Ni5 9_554 2_655 137.11(9) ?
Zn4 Ni4 Ni5 20 2_655 109.59(6) ?
Ni4 Ni4 Ni5 20 2_655 109.59(6) ?
Zn4 Ni4 Ni5 21 2_655 109.96(6) ?
Ni4 Ni4 Ni5 21 2_655 109.96(6) ?
Zn5 Ni4 Ni5 2_655 2_655 0.0 ?
Zn3 Ni4 Zn5 14_544 20 137.11(9) ?
Ni3 Ni4 Zn5 14_544 20 137.11(9) ?
Zn3 Ni4 Zn5 9_554 20 59.09(5) ?
Ni3 Ni4 Zn5 9_554 20 59.09(5) ?
Zn4 Ni4 Zn5 20 20 109.96(6) ?
Ni4 Ni4 Zn5 20 20 109.96(6) ?
Zn4 Ni4 Zn5 21 20 109.59(6) ?
Ni4 Ni4 Zn5 21 20 109.59(6) ?
Zn5 Ni4 Zn5 2_655 20 94.84(11) ?
Ni5 Ni4 Zn5 2_655 20 94.84(11) ?
Zn3 Ni4 Ni5 14_544 20 137.11(9) ?
Ni3 Ni4 Ni5 14_544 20 137.11(9) ?
Zn3 Ni4 Ni5 9_554 20 59.09(5) ?
Ni3 Ni4 Ni5 9_554 20 59.09(5) ?
Zn4 Ni4 Ni5 20 20 109.96(6) ?
Ni4 Ni4 Ni5 20 20 109.96(6) ?
Zn4 Ni4 Ni5 21 20 109.59(6) ?
Ni4 Ni4 Ni5 21 20 109.59(6) ?
Zn5 Ni4 Ni5 2_655 20 94.8 ?
Ni5 Ni4 Ni5 2_655 20 94.84(11) ?
Zn5 Ni4 Ni5 20 20 0.0 ?
Zn3 Ni5 Ni3 13_554 13_554 0.0 ?
Zn3 Ni5 Zn3 13_554 14_544 119.09(11) ?
Ni3 Ni5 Zn3 13_554 14_544 119.09(11) ?
Zn3 Ni5 Ni3 13_554 14_544 119.1 ?
Ni3 Ni5 Ni3 13_554 14_544 119.09(11) ?
Zn3 Ni5 Ni3 14_544 14_544 0.0 ?
Zn3 Ni5 Zn5 13_554 27 59.90(5) ?
Ni3 Ni5 Zn5 13_554 27 59.90(5) ?
Zn3 Ni5 Zn5 14_544 27 167.10(17) ?
Ni3 Ni5 Zn5 14_544 27 167.10(17) ?
Zn3 Ni5 Ni5 13_554 27 59.90(5) ?
Ni3 Ni5 Ni5 13_554 27 59.90(5) ?
Zn3 Ni5 Ni5 14_544 27 167.10(17) ?
Ni3 Ni5 Ni5 14_544 27 167.10(17) ?
Zn5 Ni5 Ni5 27 27 0.0 ?
Zn3 Ni5 Zn5 13_554 26_455 167.10(17) ?
Ni3 Ni5 Zn5 13_554 26_455 167.10(17) ?
Zn3 Ni5 Zn5 14_544 26_455 59.90(5) ?
Ni3 Ni5 Zn5 14_544 26_455 59.90(5) ?
Zn5 Ni5 Zn5 27 26_455 117.80(6) ?
Ni5 Ni5 Zn5 27 26_455 117.80(6) ?
Zn3 Ni5 Ni5 13_554 26_455 167.10(17) ?
Ni3 Ni5 Ni5 13_554 26_455 167.10(17) ?
Zn3 Ni5 Ni5 14_544 26_455 59.90(5) ?
Ni3 Ni5 Ni5 14_544 26_455 59.90(5) ?
Zn5 Ni5 Ni5 27 26_455 117.8 ?
Ni5 Ni5 Ni5 27 26_455 117.80(6) ?
Zn5 Ni5 Ni5 26_455 26_455 0.0 ?
Zn3 Ni5 Zn4 13_554 21 129.55(11) ?
Ni3 Ni5 Zn4 13_554 21 129.55(11) ?
Zn3 Ni5 Zn4 14_544 21 58.01(4) ?
Ni3 Ni5 Zn4 14_544 21 58.01(4) ?
Zn5 Ni5 Zn4 27 21 133.72(14) ?
Ni5 Ni5 Zn4 27 21 133.72(14) ?
Zn5 Ni5 Zn4 26_455 21 62.12(9) ?
Ni5 Ni5 Zn4 26_455 21 62.12(9) ?
Zn3 Ni5 Ni4 13_554 21 129.55(11) ?
Ni3 Ni5 Ni4 13_554 21 129.55(11) ?
Zn3 Ni5 Ni4 14_544 21 58.01(4) ?
Ni3 Ni5 Ni4 14_544 21 58.01(4) ?
Zn5 Ni5 Ni4 27 21 133.72(14) ?
Ni5 Ni5 Ni4 27 21 133.72(14) ?
Zn5 Ni5 Ni4 26_455 21 62.12(9) ?
Ni5 Ni5 Ni4 26_455 21 62.12(9) ?
Zn4 Ni5 Ni4 21 21 0.0 ?
Zn3 Ni5 Zn4 13_554 3_665 58.01(4) ?
Ni3 Ni5 Zn4 13_554 3_665 58.01(4) ?
Zn3 Ni5 Zn4 14_544 3_665 129.55(11) ?
Ni3 Ni5 Zn4 14_544 3_665 129.55(11) ?
Zn5 Ni5 Zn4 27 3_665 62.12(9) ?
Ni5 Ni5 Zn4 27 3_665 62.12(9) ?
Zn5 Ni5 Zn4 26_455 3_665 133.72(14) ?
Ni5 Ni5 Zn4 26_455 3_665 133.72(14) ?
Zn4 Ni5 Zn4 21 3_665 85.16(11) ?
Ni4 Ni5 Zn4 21 3_665 85.16(11) ?
Zn3 Ni5 Ni4 13_554 3_665 58.01(4) ?
Ni3 Ni5 Ni4 13_554 3_665 58.01(4) ?
Zn3 Ni5 Ni4 14_544 3_665 129.55(11) ?
Ni3 Ni5 Ni4 14_544 3_665 129.55(11) ?
Zn5 Ni5 Ni4 27 3_665 62.12(9) ?
Ni5 Ni5 Ni4 27 3_665 62.12(9) ?
Zn5 Ni5 Ni4 26_455 3_665 133.72(14) ?
Ni5 Ni5 Ni4 26_455 3_665 133.72(14) ?
Zn4 Ni5 Ni4 21 3_665 85.2 ?
Ni4 Ni5 Ni4 21 3_665 85.16(11) ?
Zn4 Ni5 Ni4 3_665 3_665 0.0 ?

loop_
_geom_bond_atom_site_label_1
_geom_bond_atom_site_label_2
_geom_bond_site_symmetry_2
_geom_bond_distance
_geom_bond_publ_flag
Tb1 Ni2 . 3.085(5) ?
Tb1 Zn4 27_445 3.2020(16) ?
Tb1 Zn4 9 3.2020(16) ?
Tb1 Ni4 27_445 3.2020(16) ?
Tb1 Ni4 9 3.2020(16) ?
Tb1 Zn4 8_445 3.2021(16) ?
Tb1 Ni4 8_445 3.2021(16) ?
Tb1 Zn4 25 3.2021(16) ?
Tb1 Ni4 25 3.2021(16) ?
Tb1 Zn4 26_455 3.2021(16) ?
Tb1 Ni4 26_455 3.2021(16) ?
Ni2 Zn2 19 2.729(10) ?
Ni2 Ni2 19 2.729(10) ?
Ni2 Zn3 15_554 2.7482(16) ?
Ni2 Ni3 15_554 2.7482(16) ?
Ni2 Zn3 14_544 2.7483(16) ?
Ni2 Ni3 14_544 2.7483(16) ?
Ni2 Zn3 13_444 2.7483(16) ?
Ni2 Ni3 13_444 2.7483(16) ?
Ni2 Zn5 25 2.824(4) ?
Ni2 Ni5 25 2.824(4) ?
Ni2 Zn5 26_455 2.824(4) ?
Ni2 Ni5 26_455 2.824(4) ?
Ni3 Zn4 26 2.5984(5) ?
Ni3 Zn4 14_545 2.5984(5) ?
Ni3 Ni4 26 2.5984(5) ?
Ni3 Ni4 14_545 2.5984(5) ?
Ni3 Zn4 33_545 2.5984(5) ?
Ni3 Zn4 9 2.5984(5) ?
Ni3 Ni4 33_545 2.5984(5) ?
Ni3 Ni4 9 2.5984(5) ?
Ni3 Zn5 33_545 2.6285(14) ?
Ni3 Zn5 9 2.6285(14) ?
Ni3 Ni5 33_545 2.6285(14) ?
Ni3 Ni5 9 2.6285(14) ?
Ni4 Zn3 14_544 2.5984(5) ?
Ni4 Ni3 14_544 2.5984(5) ?
Ni4 Zn3 9_554 2.5984(5) ?
Ni4 Ni3 9_554 2.5984(5) ?
Ni4 Zn4 20 2.686(3) ?
Ni4 Ni4 20 2.686(3) ?
Ni4 Zn4 21 2.686(3) ?
Ni4 Ni4 21 2.686(3) ?
Ni4 Zn5 2_655 2.727(3) ?
Ni4 Ni5 2_655 2.727(3) ?
Ni4 Zn5 20 2.727(3) ?
Ni4 Ni5 20 2.727(3) ?
Ni5 Zn3 13_554 2.6286(14) ?
Ni5 Ni3 13_554 2.6286(14) ?
Ni5 Zn3 14_544 2.6286(14) ?
Ni5 Ni3 14_544 2.6286(14) ?
Ni5 Zn5 27 2.637(3) ?
Ni5 Ni5 27 2.637(3) ?
Ni5 Zn5 26_455 2.637(3) ?
Ni5 Ni5 26_455 2.637(3) ?
Ni5 Zn4 21 2.727(3) ?
Ni5 Ni4 21 2.727(3) ?
Ni5 Zn4 3_665 2.727(3) ?
Ni5 Ni4 3_665 2.727(3) ?
